data_4135018
loop_
_publ_author_name
'Nukazawa, Takumi'
'Iwamoto, Takeaki'

_publ_section_title
;
 An Isolable Tetrasilicon Analogue of a Planar Bicyclo[1.1.0]butane with
 \p-Type Single-Bonding Character.
;
_journal_issue 22
_journal_name_full 'Journal of the American Chemical Society'
_journal_page_first 9920
_journal_page_last 9924
_journal_paper_doi 10.1021/jacs.0c03874
_journal_volume 142
_journal_year 2020
_chemical_formula_moiety 'C32 H80 I2 Si12'
_chemical_formula_sum 'C32 H80 I2 Si12'
_chemical_formula_weight 1055.84
_space_group_crystal_system triclinic
_space_group_IT_number 2
_space_group_name_Hall '-P 1'
_space_group_name_H-M_alt 'P -1'
_atom_sites_solution_hydrogens geom
_audit_creation_method SHELXL-2014/7
_cell_angle_alpha 68.0820(10)
_cell_angle_beta 78.1770(10)
_cell_angle_gamma 76.5200(10)
_cell_formula_units_Z 2
_cell_length_a 11.6852(3)
_cell_length_b 14.2348(4)
_cell_length_c 17.0541(5)
_cell_measurement_reflns_used 7377
_cell_measurement_temperature 100(2)
_cell_measurement_theta_max 29.94
_cell_measurement_theta_min 2.35
_cell_volume 2537.24(12)
_computing_cell_refinement 'Bruker SAINT'
_computing_data_collection 'Bruker APEX2'
_computing_data_reduction 'Bruker SAINT'
_computing_molecular_graphics 'Bruker SHELXTL'
_computing_publication_material 'Bruker SHELXTL'
_computing_structure_refinement 'SHELXL-2014 (Sheldrick 2014)'
_computing_structure_solution 'SHELXS-97 (Sheldrick 2008)'
_diffrn_ambient_temperature 100(2)
_diffrn_detector_area_resol_mean 8.333
_diffrn_measured_fraction_theta_full 1.000
_diffrn_measured_fraction_theta_max 1.000
_diffrn_measurement_device_type 'Bruker APEXII CCD area detector'
_diffrn_measurement_method 'phi and omega scans'
_diffrn_radiation_monochromator 'Bruker Helios multilayer confocal mirror'
_diffrn_radiation_source 'Bruker TXS fine-focus rotating anode'
_diffrn_radiation_type MoK\a
_diffrn_radiation_wavelength 0.71073
_diffrn_reflns_av_R_equivalents 0.0505
_diffrn_reflns_av_unetI/netI 0.0542
_diffrn_reflns_Laue_measured_fraction_full 1.000
_diffrn_reflns_Laue_measured_fraction_max 1.000
_diffrn_reflns_limit_h_max 15
_diffrn_reflns_limit_h_min -15
_diffrn_reflns_limit_k_max 18
_diffrn_reflns_limit_k_min -18
_diffrn_reflns_limit_l_max 22
_diffrn_reflns_limit_l_min -22
_diffrn_reflns_number 38268
_diffrn_reflns_point_group_measured_fraction_full 1.000
_diffrn_reflns_point_group_measured_fraction_max 1.000
_diffrn_reflns_theta_full 25.242
_diffrn_reflns_theta_max 27.497
_diffrn_reflns_theta_min 1.298
_exptl_absorpt_coefficient_mu 1.545
_exptl_absorpt_correction_T_max 0.7465
_exptl_absorpt_correction_T_min 0.6827
_exptl_absorpt_correction_type empirical
_exptl_absorpt_process_details 'SADABS Sheldrick 1996'
_exptl_crystal_colour orange
_exptl_crystal_density_diffrn 1.382
_exptl_crystal_description plate
_exptl_crystal_F_000 1092
_exptl_crystal_size_max 0.100
_exptl_crystal_size_mid 0.050
_exptl_crystal_size_min 0.010
_refine_diff_density_max 0.524
_refine_diff_density_min -0.442
_refine_diff_density_rms 0.100
_refine_ls_extinction_method none
_refine_ls_goodness_of_fit_ref 1.013
_refine_ls_hydrogen_treatment constr
_refine_ls_matrix_type full
_refine_ls_number_parameters 439
_refine_ls_number_reflns 11642
_refine_ls_number_restraints 0
_refine_ls_restrained_S_all 1.013
_refine_ls_R_factor_all 0.0464
_refine_ls_R_factor_gt 0.0313
_refine_ls_shift/su_max 0.002
_refine_ls_shift/su_mean 0.000
_refine_ls_structure_factor_coef Fsqd
_refine_ls_weighting_details 'w=1/[\s^2^(Fo^2^)+(0.0217P)^2^+0.2409P] where P=(Fo^2^+2Fc^2^)/3'
_refine_ls_weighting_scheme calc
_refine_ls_wR_factor_gt 0.0618
_refine_ls_wR_factor_ref 0.0687
_reflns_Friedel_coverage 0.000
_reflns_number_gt 9238
_reflns_number_total 11642
_reflns_threshold_expression 'I > 2\s(I)'
_cod_data_source_file ja0c03874_si_002.cif
_cod_data_source_block compound_2c_CCDC-1992432
_cod_depositor_comments
;Adding full bibliography for 4135017--4135018.cif.

 Adding full bibliography for 4135017--4135018.cif.
;
_cod_database_code 4135018
_shelx_shelxl_version_number 2014/7
_shelx_space_group_comment
;
The symmetry employed for this shelxl refinement is uniquely defined
by the following loop, which should always be used as a source of
symmetry information in preference to the above space-group names.
They are only intended as comments.
;
_shelx_estimated_absorpt_t_min 0.861
_shelx_estimated_absorpt_t_max 0.985

loop_
_space_group_symop_operation_xyz
'x, y, z'
'-x, -y, -z'

loop_
_atom_site_label
_atom_site_type_symbol
_atom_site_fract_x
_atom_site_fract_y
_atom_site_fract_z
_atom_site_U_iso_or_equiv
_atom_site_adp_type
_atom_site_occupancy
_atom_site_site_symmetry_order
_atom_site_calc_flag
_atom_site_refinement_flags_posn
_atom_site_refinement_flags_adp
_atom_site_refinement_flags_occupancy
_atom_site_disorder_assembly
_atom_site_disorder_group
Si1 Si 0.74571(7) 0.18534(6) 0.82426(5) 0.01090(16) Uani 1 1 d . . . . .
Si2 Si 0.75433(7) 0.31742(6) 0.67595(5) 0.01146(16) Uani 1 1 d . . . . .
Si3 Si 0.77509(6) 0.14114(6) 0.70168(4) 0.00867(15) Uani 1 1 d . . . . .
Si4 Si 0.67160(6) 0.36017(5) 0.79790(5) 0.00906(15) Uani 1 1 d . . . . .
Si5 Si 0.88000(7) 0.37142(6) 0.89946(5) 0.01361(16) Uani 1 1 d . . . . .
Si6 Si 0.80559(7) 0.55418(6) 0.73741(5) 0.01413(16) Uani 1 1 d . . . . .
Si7 Si 0.43873(7) 0.32068(6) 0.93265(5) 0.01223(16) Uani 1 1 d . . . . .
Si8 Si 0.39681(7) 0.47122(6) 0.75132(5) 0.01310(16) Uani 1 1 d . . . . .
Si9 Si 0.98623(7) -0.04874(6) 0.76725(5) 0.01309(16) Uani 1 1 d . . . . .
Si10 Si 1.05395(7) 0.13885(6) 0.60925(5) 0.01373(16) Uani 1 1 d . . . . .
Si11 Si 0.61310(7) 0.17517(6) 0.56133(5) 0.01271(16) Uani 1 1 d . . . . .
Si12 Si 0.54666(7) 0.01977(6) 0.74010(5) 0.01334(16) Uani 1 1 d . . . . .
I1 I 0.77597(2) 0.06378(2) 0.97052(2) 0.01742(5) Uani 1 1 d . . . . .
I2 I 0.80553(2) 0.44349(2) 0.53203(2) 0.01906(5) Uani 1 1 d . . . . .
C1 C 0.8251(3) 0.3013(2) 1.01351(18) 0.0206(7) Uani 1 1 d . . . . .
H1 H 0.7817 0.2489 1.0159 0.031 Uiso 1 1 calc R U . . .
H1A H 0.7722 0.3502 1.0385 0.031 Uiso 1 1 calc R U . . .
H1B H 0.8929 0.2682 1.0457 0.031 Uiso 1 1 calc R U . . .
C2 C 0.9626(3) 0.4633(2) 0.9109(2) 0.0221(7) Uani 1 1 d . . . . .
H2 H 1.0187 0.4254 0.9522 0.033 Uiso 1 1 calc R U . . .
H2A H 0.9060 0.5149 0.9308 0.033 Uiso 1 1 calc R U . . .
H2B H 1.0060 0.4974 0.8555 0.033 Uiso 1 1 calc R U . . .
C3 C 0.9953(3) 0.2786(2) 0.85955(19) 0.0197(6) Uani 1 1 d . . . . .
H3 H 1.0548 0.2459 0.8990 0.029 Uiso 1 1 calc R U . . .
H3A H 1.0336 0.3153 0.8030 0.029 Uiso 1 1 calc R U . . .
H3B H 0.9577 0.2259 0.8558 0.029 Uiso 1 1 calc R U . . .
C4 C 0.9543(3) 0.5127(2) 0.68270(19) 0.0206(7) Uani 1 1 d . . . . .
H4 H 0.9538 0.4497 0.6722 0.031 Uiso 1 1 calc R U . . .
H4A H 1.0154 0.4997 0.7190 0.031 Uiso 1 1 calc R U . . .
H4B H 0.9716 0.5671 0.6283 0.031 Uiso 1 1 calc R U . . .
C5 C 0.8184(3) 0.6632(2) 0.7706(2) 0.0240(7) Uani 1 1 d . . . . .
H5 H 0.8416 0.7202 0.7200 0.036 Uiso 1 1 calc R U . . .
H5A H 0.8786 0.6396 0.8094 0.036 Uiso 1 1 calc R U . . .
H5B H 0.7417 0.6865 0.7996 0.036 Uiso 1 1 calc R U . . .
C6 C 0.6984(3) 0.6194(2) 0.65763(18) 0.0192(6) Uani 1 1 d . . . . .
H6 H 0.7361 0.6679 0.6068 0.029 Uiso 1 1 calc R U . . .
H6A H 0.6280 0.6568 0.6825 0.029 Uiso 1 1 calc R U . . .
H6B H 0.6748 0.5679 0.6418 0.029 Uiso 1 1 calc R U . . .
C7 C 0.6476(2) 0.4846(2) 0.88908(17) 0.0128(6) Uani 1 1 d . . . . .
H7 H 0.6422 0.4340 0.9477 0.015 Uiso 1 1 calc R U . . .
H7A H 0.6638 0.5486 0.8917 0.015 Uiso 1 1 calc R U . . .
C8 C 0.5291(2) 0.5074(2) 0.85468(17) 0.0127(6) Uani 1 1 d . . . . .
H8 H 0.5270 0.5699 0.8031 0.015 Uiso 1 1 calc R U . . .
H8A H 0.4634 0.5211 0.8981 0.015 Uiso 1 1 calc R U . . .
C9 C 0.5101(2) 0.4153(2) 0.83170(17) 0.0105(5) Uani 1 1 d . . . . .
C10 C 0.5135(3) 0.2870(2) 1.02935(17) 0.0165(6) Uani 1 1 d . . . . .
H10 H 0.4704 0.2409 1.0787 0.025 Uiso 1 1 calc R U . . .
H10A H 0.5137 0.3499 1.0403 0.025 Uiso 1 1 calc R U . . .
H10B H 0.5954 0.2526 1.0196 0.025 Uiso 1 1 calc R U . . .
C11 C 0.2836(3) 0.3784(2) 0.96613(19) 0.0211(7) Uani 1 1 d . . . . .
H11 H 0.2342 0.3931 0.9215 0.032 Uiso 1 1 calc R U . . .
H11A H 0.2848 0.4423 0.9750 0.032 Uiso 1 1 calc R U . . .
H11B H 0.2509 0.3299 1.0194 0.032 Uiso 1 1 calc R U . . .
C12 C 0.4336(3) 0.1985(2) 0.91710(18) 0.0190(6) Uani 1 1 d . . . . .
H12 H 0.3524 0.1840 0.9338 0.028 Uiso 1 1 calc R U . . .
H12A H 0.4871 0.1418 0.9524 0.028 Uiso 1 1 calc R U . . .
H12B H 0.4586 0.2056 0.8570 0.028 Uiso 1 1 calc R U . . .
C13 C 0.3042(3) 0.3794(2) 0.75321(18) 0.0198(7) Uani 1 1 d . . . . .
H13 H 0.2439 0.4159 0.7148 0.030 Uiso 1 1 calc R U . . .
H13A H 0.2652 0.3497 0.8113 0.030 Uiso 1 1 calc R U . . .
H13B H 0.3550 0.3243 0.7345 0.030 Uiso 1 1 calc R U . . .
C14 C 0.4613(3) 0.5239(2) 0.63723(17) 0.0177(6) Uani 1 1 d . . . . .
H14 H 0.4010 0.5364 0.6005 0.027 Uiso 1 1 calc R U . . .
H14A H 0.5294 0.4744 0.6244 0.027 Uiso 1 1 calc R U . . .
H14B H 0.4872 0.5887 0.6269 0.027 Uiso 1 1 calc R U . . .
C15 C 0.2909(3) 0.5831(2) 0.7730(2) 0.0231(7) Uani 1 1 d . . . . .
H15 H 0.3344 0.6385 0.7630 0.035 Uiso 1 1 calc R U . . .
H15A H 0.2535 0.5611 0.8324 0.035 Uiso 1 1 calc R U . . .
H15B H 0.2296 0.6079 0.7350 0.035 Uiso 1 1 calc R U . . .
C16 C 0.5659(3) -0.0293(2) 0.85566(18) 0.0190(6) Uani 1 1 d . . . . .
H16 H 0.5933 0.0225 0.8689 0.028 Uiso 1 1 calc R U . . .
H16A H 0.6246 -0.0928 0.8681 0.028 Uiso 1 1 calc R U . . .
H16B H 0.4898 -0.0432 0.8905 0.028 Uiso 1 1 calc R U . . .
C17 C 0.3984(3) 0.1060(2) 0.7346(2) 0.0216(7) Uani 1 1 d . . . . .
H17 H 0.3376 0.0672 0.7729 0.032 Uiso 1 1 calc R U . . .
H17A H 0.3793 0.1322 0.6760 0.032 Uiso 1 1 calc R U . . .
H17B H 0.4008 0.1638 0.7519 0.032 Uiso 1 1 calc R U . . .
C18 C 0.5296(3) -0.0949(2) 0.7162(2) 0.0221(7) Uani 1 1 d . . . . .
H18 H 0.6008 -0.1477 0.7278 0.033 Uiso 1 1 calc R U . . .
H18A H 0.5191 -0.0738 0.6561 0.033 Uiso 1 1 calc R U . . .
H18B H 0.4601 -0.1229 0.7524 0.033 Uiso 1 1 calc R U . . .
C19 C 0.5264(3) 0.1123(2) 0.51996(19) 0.0218(7) Uani 1 1 d . . . . .
H19 H 0.4946 0.1623 0.4684 0.033 Uiso 1 1 calc R U . . .
H19A H 0.4608 0.0876 0.5635 0.033 Uiso 1 1 calc R U . . .
H19B H 0.5785 0.0542 0.5063 0.033 Uiso 1 1 calc R U . . .
C20 C 0.5167(3) 0.2917(2) 0.58032(18) 0.0193(6) Uani 1 1 d . . . . .
H20 H 0.5499 0.3531 0.5429 0.029 Uiso 1 1 calc R U . . .
H20A H 0.5135 0.2853 0.6399 0.029 Uiso 1 1 calc R U . . .
H20B H 0.4365 0.2978 0.5680 0.029 Uiso 1 1 calc R U . . .
C21 C 0.7282(3) 0.2201(2) 0.46900(18) 0.0186(6) Uani 1 1 d . . . . .
H21 H 0.7790 0.1607 0.4566 0.028 Uiso 1 1 calc R U . . .
H21A H 0.7767 0.2580 0.4829 0.028 Uiso 1 1 calc R U . . .
H21B H 0.6895 0.2653 0.4189 0.028 Uiso 1 1 calc R U . . .
C22 C 0.7685(2) -0.0089(2) 0.64146(17) 0.0130(6) Uani 1 1 d . . . . .
H22 H 0.7724 -0.0714 0.6930 0.016 Uiso 1 1 calc R U . . .
H22A H 0.7422 -0.0248 0.5969 0.016 Uiso 1 1 calc R U . . .
C23 C 0.8917(2) 0.0206(2) 0.61015(17) 0.0123(6) Uani 1 1 d . . . . .
H23 H 0.8921 0.0730 0.5523 0.015 Uiso 1 1 calc R U . . .
H23A H 0.9506 -0.0407 0.6066 0.015 Uiso 1 1 calc R U . . .
C24 C 0.8698(3) -0.1161(2) 0.84619(18) 0.0177(6) Uani 1 1 d . . . . .
H24 H 0.9047 -0.1638 0.8972 0.027 Uiso 1 1 calc R U . . .
H24A H 0.8375 -0.1543 0.8210 0.027 Uiso 1 1 calc R U . . .
H24B H 0.8058 -0.0654 0.8619 0.027 Uiso 1 1 calc R U . . .
C25 C 0.9277(2) 0.0645(2) 0.67189(16) 0.0106(5) Uani 1 1 d . . . . .
C26 C 1.0718(3) -0.0065(2) 0.82567(19) 0.0204(7) Uani 1 1 d . . . . .
H26 H 1.0243 0.0534 0.8392 0.031 Uiso 1 1 calc R U . . .
H26A H 1.1459 0.0120 0.7899 0.031 Uiso 1 1 calc R U . . .
H26B H 1.0901 -0.0626 0.8786 0.031 Uiso 1 1 calc R U . . .
C27 C 1.0845(3) -0.1559(2) 0.7339(2) 0.0230(7) Uani 1 1 d . . . . .
H27 H 1.1112 -0.2123 0.7844 0.035 Uiso 1 1 calc R U . . .
H27A H 1.1535 -0.1304 0.6949 0.035 Uiso 1 1 calc R U . . .
H27B H 1.0400 -0.1808 0.7050 0.035 Uiso 1 1 calc R U . . .
C28 C 1.1980(3) 0.0502(2) 0.5969(2) 0.0219(7) Uani 1 1 d . . . . .
H28 H 1.2562 0.0899 0.5559 0.033 Uiso 1 1 calc R U . . .
H28A H 1.1849 -0.0016 0.5761 0.033 Uiso 1 1 calc R U . . .
H28B H 1.2279 0.0160 0.6521 0.033 Uiso 1 1 calc R U . . .
C29 C 1.0313(3) 0.2125(2) 0.49501(18) 0.0203(7) Uani 1 1 d . . . . .
H29 H 0.9577 0.2628 0.4926 0.030 Uiso 1 1 calc R U . . .
H29A H 1.0260 0.1648 0.4672 0.030 Uiso 1 1 calc R U . . .
H29B H 1.0984 0.2483 0.4655 0.030 Uiso 1 1 calc R U . . .
C30 C 1.0839(3) 0.2298(2) 0.65537(19) 0.0199(7) Uani 1 1 d . . . . .
H30 H 1.1460 0.2673 0.6174 0.030 Uiso 1 1 calc R U . . .
H30A H 1.1103 0.1910 0.7114 0.030 Uiso 1 1 calc R U . . .
H30B H 1.0111 0.2787 0.6615 0.030 Uiso 1 1 calc R U . . .
C31 C 0.7526(2) 0.4410(2) 0.83150(17) 0.0121(6) Uani 1 1 d . . . . .
C32 C 0.6757(2) 0.0808(2) 0.66313(17) 0.0120(6) Uani 1 1 d . . . . .

loop_
_atom_site_aniso_label
_atom_site_aniso_U_11
_atom_site_aniso_U_22
_atom_site_aniso_U_33
_atom_site_aniso_U_23
_atom_site_aniso_U_13
_atom_site_aniso_U_12
Si1 0.0148(4) 0.0094(4) 0.0083(3) -0.0039(3) -0.0016(3) -0.0001(3)
Si2 0.0150(4) 0.0100(4) 0.0088(4) -0.0038(3) 0.0010(3) -0.0023(3)
Si3 0.0092(4) 0.0093(4) 0.0079(3) -0.0038(3) -0.0006(3) -0.0014(3)
Si4 0.0092(4) 0.0087(4) 0.0093(3) -0.0039(3) 0.0000(3) -0.0011(3)
Si5 0.0114(4) 0.0165(4) 0.0159(4) -0.0094(3) -0.0025(3) -0.0010(3)
Si6 0.0138(4) 0.0120(4) 0.0174(4) -0.0060(3) 0.0010(3) -0.0047(3)
Si7 0.0117(4) 0.0145(4) 0.0110(4) -0.0061(3) 0.0014(3) -0.0029(3)
Si8 0.0102(4) 0.0147(4) 0.0138(4) -0.0060(3) -0.0020(3) 0.0013(3)
Si9 0.0129(4) 0.0126(4) 0.0137(4) -0.0061(3) -0.0028(3) 0.0016(3)
Si10 0.0099(4) 0.0154(4) 0.0172(4) -0.0089(3) 0.0019(3) -0.0025(3)
Si11 0.0143(4) 0.0141(4) 0.0111(4) -0.0058(3) -0.0026(3) -0.0015(3)
Si12 0.0129(4) 0.0141(4) 0.0150(4) -0.0064(3) -0.0003(3) -0.0051(3)
I1 0.02697(11) 0.01412(10) 0.00958(9) -0.00283(7) -0.00521(8) -0.00008(8)
I2 0.02887(12) 0.01440(10) 0.01071(9) -0.00292(8) 0.00479(8) -0.00644(8)
C1 0.0211(16) 0.0224(16) 0.0185(15) -0.0068(13) -0.0082(13) 0.0004(13)
C2 0.0156(16) 0.0287(18) 0.0276(17) -0.0151(14) -0.0044(13) -0.0040(13)
C3 0.0142(15) 0.0219(16) 0.0273(17) -0.0135(14) -0.0042(13) -0.0015(12)
C4 0.0202(16) 0.0194(16) 0.0211(16) -0.0074(13) 0.0029(13) -0.0055(13)
C5 0.0251(18) 0.0167(16) 0.0333(18) -0.0098(14) -0.0071(15) -0.0048(13)
C6 0.0189(16) 0.0162(15) 0.0185(15) -0.0028(12) 0.0013(12) -0.0039(12)
C7 0.0133(14) 0.0137(14) 0.0141(14) -0.0080(11) -0.0013(11) -0.0022(11)
C8 0.0112(14) 0.0120(14) 0.0144(14) -0.0062(11) 0.0018(11) -0.0013(11)
C9 0.0099(13) 0.0103(13) 0.0133(13) -0.0074(11) -0.0009(11) -0.0002(10)
C10 0.0195(16) 0.0169(15) 0.0129(14) -0.0041(12) -0.0021(12) -0.0043(12)
C11 0.0177(16) 0.0283(17) 0.0172(15) -0.0117(14) 0.0046(12) -0.0034(13)
C12 0.0188(16) 0.0186(15) 0.0186(15) -0.0056(13) 0.0024(12) -0.0072(12)
C13 0.0143(15) 0.0287(17) 0.0191(15) -0.0109(14) -0.0026(12) -0.0039(13)
C14 0.0194(16) 0.0160(15) 0.0165(14) -0.0041(12) -0.0063(12) 0.0004(12)
C15 0.0197(16) 0.0245(17) 0.0229(16) -0.0098(14) -0.0063(13) 0.0066(13)
C16 0.0200(16) 0.0180(15) 0.0192(15) -0.0056(13) -0.0003(13) -0.0070(12)
C17 0.0141(15) 0.0265(17) 0.0252(16) -0.0093(14) 0.0004(13) -0.0070(13)
C18 0.0225(17) 0.0219(17) 0.0269(17) -0.0112(14) -0.0011(14) -0.0105(13)
C19 0.0212(17) 0.0298(18) 0.0180(15) -0.0127(14) -0.0051(13) -0.0015(13)
C20 0.0207(16) 0.0187(16) 0.0182(15) -0.0074(13) -0.0046(13) 0.0008(12)
C21 0.0192(16) 0.0205(16) 0.0159(15) -0.0064(13) -0.0032(12) -0.0020(12)
C22 0.0159(14) 0.0116(14) 0.0131(13) -0.0064(11) -0.0021(11) -0.0017(11)
C23 0.0122(14) 0.0119(14) 0.0138(13) -0.0073(11) 0.0003(11) -0.0005(11)
C24 0.0222(16) 0.0124(14) 0.0190(15) -0.0055(12) -0.0061(13) -0.0006(12)
C25 0.0091(13) 0.0124(14) 0.0116(13) -0.0065(11) -0.0005(11) -0.0009(10)
C26 0.0165(16) 0.0258(17) 0.0187(15) -0.0078(13) -0.0058(13) 0.0003(13)
C27 0.0244(17) 0.0176(16) 0.0234(16) -0.0072(13) -0.0033(14) 0.0039(13)
C28 0.0150(16) 0.0260(17) 0.0268(17) -0.0144(14) 0.0030(13) -0.0032(13)
C29 0.0216(16) 0.0211(16) 0.0162(15) -0.0045(13) 0.0023(13) -0.0073(13)
C30 0.0165(15) 0.0197(16) 0.0271(17) -0.0131(14) 0.0022(13) -0.0057(12)
C31 0.0106(14) 0.0135(14) 0.0139(13) -0.0071(11) -0.0005(11) -0.0022(11)
C32 0.0119(14) 0.0129(14) 0.0144(14) -0.0072(11) -0.0019(11) -0.0035(11)

loop_
_atom_type_symbol
_atom_type_description
_atom_type_scat_dispersion_real
_atom_type_scat_dispersion_imag
_atom_type_scat_source
C C 0.0033 0.0016 'International Tables Vol C Tables 4.2.6.8 and 6.1.1.4'
H H 0.0000 0.0000 'International Tables Vol C Tables 4.2.6.8 and 6.1.1.4'
Si Si 0.0817 0.0704 'International Tables Vol C Tables 4.2.6.8 and 6.1.1.4'
I I -0.4742 1.8119 'International Tables Vol C Tables 4.2.6.8 and 6.1.1.4'

loop_
_geom_angle_atom_site_label_1
_geom_angle_atom_site_label_2
_geom_angle_atom_site_label_3
_geom_angle
_geom_angle_site_symmetry_1
_geom_angle_site_symmetry_3
_geom_angle_publ_flag
Si4 Si1 Si3 112.52(4) . . ?
Si4 Si1 I1 121.58(3) . . ?
Si3 Si1 I1 125.81(4) . . ?
Si4 Si1 Si2 57.38(3) . . ?
Si3 Si1 Si2 57.42(3) . . ?
I1 Si1 Si2 168.55(4) . . ?
Si4 Si2 Si3 112.31(4) . . ?
Si4 Si2 I2 124.86(4) . . ?
Si3 Si2 I2 122.75(4) . . ?
Si4 Si2 Si1 57.28(3) . . ?
Si3 Si2 Si1 57.30(3) . . ?
I2 Si2 Si1 168.56(4) . . ?
C32 Si3 C25 98.46(12) . . ?
C32 Si3 Si1 129.91(9) . . ?
C25 Si3 Si1 118.76(9) . . ?
C32 Si3 Si2 124.43(9) . . ?
C25 Si3 Si2 120.04(9) . . ?
Si1 Si3 Si2 65.28(3) . . ?
C9 Si4 C31 98.93(11) . . ?
C9 Si4 Si1 124.48(9) . . ?
C31 Si4 Si1 119.77(9) . . ?
C9 Si4 Si2 129.67(9) . . ?
C31 Si4 Si2 118.46(9) . . ?
Si1 Si4 Si2 65.34(3) . . ?
C3 Si5 C1 107.66(14) . . ?
C3 Si5 C2 105.80(14) . . ?
C1 Si5 C2 101.91(14) . . ?
C3 Si5 C31 115.51(13) . . ?
C1 Si5 C31 112.45(13) . . ?
C2 Si5 C31 112.42(13) . . ?
C6 Si6 C4 109.63(14) . . ?
C6 Si6 C5 101.73(14) . . ?
C4 Si6 C5 107.60(14) . . ?
C6 Si6 C31 113.53(13) . . ?
C4 Si6 C31 111.09(13) . . ?
C5 Si6 C31 112.75(13) . . ?
C12 Si7 C10 108.16(13) . . ?
C12 Si7 C11 108.43(14) . . ?
C10 Si7 C11 102.68(13) . . ?
C12 Si7 C9 111.79(12) . . ?
C10 Si7 C9 114.03(12) . . ?
C11 Si7 C9 111.23(13) . . ?
C14 Si8 C13 104.65(13) . . ?
C14 Si8 C15 104.79(13) . . ?
C13 Si8 C15 106.64(14) . . ?
C14 Si8 C9 115.18(13) . . ?
C13 Si8 C9 115.05(13) . . ?
C15 Si8 C9 109.71(13) . . ?
C24 Si9 C26 107.83(13) . . ?
C24 Si9 C27 101.99(14) . . ?
C26 Si9 C27 108.39(14) . . ?
C24 Si9 C25 114.81(12) . . ?
C26 Si9 C25 111.10(13) . . ?
C27 Si9 C25 112.18(13) . . ?
C30 Si10 C29 107.88(14) . . ?
C30 Si10 C28 106.91(14) . . ?
C29 Si10 C28 101.33(14) . . ?
C30 Si10 C25 115.30(12) . . ?
C29 Si10 C25 112.49(13) . . ?
C28 Si10 C25 111.86(13) . . ?
C21 Si11 C20 107.59(13) . . ?
C21 Si11 C19 102.67(14) . . ?
C20 Si11 C19 109.64(14) . . ?
C21 Si11 C32 114.35(13) . . ?
C20 Si11 C32 111.13(12) . . ?
C19 Si11 C32 111.07(13) . . ?
C16 Si12 C17 104.24(14) . . ?
C16 Si12 C18 105.69(14) . . ?
C17 Si12 C18 106.45(14) . . ?
C16 Si12 C32 115.07(13) . . ?
C17 Si12 C32 115.24(13) . . ?
C18 Si12 C32 109.38(13) . . ?
C8 C7 C31 111.5(2) . . ?
C7 C8 C9 111.8(2) . . ?
C8 C9 Si7 108.21(17) . . ?
C8 C9 Si8 106.74(17) . . ?
Si7 C9 Si8 107.33(13) . . ?
C8 C9 Si4 100.86(17) . . ?
Si7 C9 Si4 112.29(13) . . ?
Si8 C9 Si4 120.55(14) . . ?
C23 C22 C32 111.2(2) . . ?
C22 C23 C25 111.0(2) . . ?
C23 C25 Si10 106.76(17) . . ?
C23 C25 Si9 108.68(17) . . ?
Si10 C25 Si9 108.87(13) . . ?
C23 C25 Si3 99.82(17) . . ?
Si10 C25 Si3 118.49(14) . . ?
Si9 C25 Si3 113.30(13) . . ?
C7 C31 Si6 108.61(18) . . ?
C7 C31 Si5 107.15(18) . . ?
Si6 C31 Si5 108.46(13) . . ?
C7 C31 Si4 99.93(17) . . ?
Si6 C31 Si4 113.05(14) . . ?
Si5 C31 Si4 118.78(14) . . ?
C22 C32 Si11 109.28(18) . . ?
C22 C32 Si12 106.89(18) . . ?
Si11 C32 Si12 107.45(13) . . ?
C22 C32 Si3 101.05(17) . . ?
Si11 C32 Si3 111.58(14) . . ?
Si12 C32 Si3 120.00(14) . . ?

loop_
_geom_bond_atom_site_label_1
_geom_bond_atom_site_label_2
_geom_bond_distance
_geom_bond_site_symmetry_2
_geom_bond_publ_flag
Si1 Si4 2.3377(10) . ?
Si1 Si3 2.3391(10) . ?
Si1 I1 2.4890(7) . ?
Si1 Si2 2.5251(10) . ?
Si2 Si4 2.3403(10) . ?
Si2 Si3 2.3422(10) . ?
Si2 I2 2.4927(7) . ?
Si3 C32 1.928(3) . ?
Si3 C25 1.940(3) . ?
Si4 C9 1.926(3) . ?
Si4 C31 1.942(3) . ?
Si5 C3 1.868(3) . ?
Si5 C1 1.878(3) . ?
Si5 C2 1.880(3) . ?
Si5 C31 1.925(3) . ?
Si6 C6 1.870(3) . ?
Si6 C4 1.873(3) . ?
Si6 C5 1.884(3) . ?
Si6 C31 1.919(3) . ?
Si7 C12 1.871(3) . ?
Si7 C10 1.875(3) . ?
Si7 C11 1.876(3) . ?
Si7 C9 1.918(3) . ?
Si8 C14 1.868(3) . ?
Si8 C13 1.870(3) . ?
Si8 C15 1.881(3) . ?
Si8 C9 1.925(3) . ?
Si9 C24 1.865(3) . ?
Si9 C26 1.869(3) . ?
Si9 C27 1.879(3) . ?
Si9 C25 1.923(3) . ?
Si10 C30 1.871(3) . ?
Si10 C29 1.877(3) . ?
Si10 C28 1.879(3) . ?
Si10 C25 1.918(3) . ?
Si11 C21 1.865(3) . ?
Si11 C20 1.873(3) . ?
Si11 C19 1.874(3) . ?
Si11 C32 1.917(3) . ?
Si12 C16 1.872(3) . ?
Si12 C17 1.872(3) . ?
Si12 C18 1.884(3) . ?
Si12 C32 1.924(3) . ?
C7 C8 1.533(4) . ?
C7 C31 1.568(4) . ?
C8 C9 1.574(4) . ?
C22 C23 1.527(4) . ?
C22 C32 1.576(4) . ?
C23 C25 1.572(4) . ?

loop_
_geom_torsion_atom_site_label_1
_geom_torsion_atom_site_label_2
_geom_torsion_atom_site_label_3
_geom_torsion_atom_site_label_4
_geom_torsion
_geom_torsion_site_symmetry_1
_geom_torsion_site_symmetry_2
_geom_torsion_site_symmetry_3
_geom_torsion_site_symmetry_4
_geom_torsion_publ_flag
Si3 Si1 Si2 Si4 161.57(4) . . . . ?
I1 Si1 Si2 Si4 -88.41(19) . . . . ?
Si4 Si1 Si2 Si3 -161.57(4) . . . . ?
I1 Si1 Si2 Si3 110.02(19) . . . . ?
Si4 Si1 Si2 I2 104.49(19) . . . . ?
Si3 Si1 Si2 I2 -93.94(19) . . . . ?
I1 Si1 Si2 I2 16.1(3) . . . . ?
Si4 Si1 Si3 C32 -98.49(12) . . . . ?
I1 Si1 Si3 C32 78.05(12) . . . . ?
Si2 Si1 Si3 C32 -115.24(12) . . . . ?
Si4 Si1 Si3 C25 128.85(10) . . . . ?
I1 Si1 Si3 C25 -54.61(11) . . . . ?
Si2 Si1 Si3 C25 112.09(10) . . . . ?
Si4 Si1 Si3 Si2 16.75(4) . . . . ?
I1 Si1 Si3 Si2 -166.71(5) . . . . ?
Si4 Si2 Si3 C32 106.03(11) . . . . ?
I2 Si2 Si3 C32 -70.87(11) . . . . ?
Si1 Si2 Si3 C32 122.74(11) . . . . ?
Si4 Si2 Si3 C25 -126.93(10) . . . . ?
I2 Si2 Si3 C25 56.17(11) . . . . ?
Si1 Si2 Si3 C25 -110.22(10) . . . . ?
Si4 Si2 Si3 Si1 -16.71(4) . . . . ?
I2 Si2 Si3 Si1 166.39(5) . . . . ?
Si3 Si1 Si4 C9 105.70(11) . . . . ?
I1 Si1 Si4 C9 -71.00(11) . . . . ?
Si2 Si1 Si4 C9 122.46(11) . . . . ?
Si3 Si1 Si4 C31 -126.73(10) . . . . ?
I1 Si1 Si4 C31 56.57(11) . . . . ?
Si2 Si1 Si4 C31 -109.96(10) . . . . ?
Si3 Si1 Si4 Si2 -16.76(4) . . . . ?
I1 Si1 Si4 Si2 166.53(5) . . . . ?
Si3 Si2 Si4 C9 -98.66(12) . . . . ?
I2 Si2 Si4 C9 78.16(12) . . . . ?
Si1 Si2 Si4 C9 -115.37(12) . . . . ?
Si3 Si2 Si4 C31 128.59(10) . . . . ?
I2 Si2 Si4 C31 -54.59(11) . . . . ?
Si1 Si2 Si4 C31 111.88(10) . . . . ?
Si3 Si2 Si4 Si1 16.71(4) . . . . ?
I2 Si2 Si4 Si1 -166.46(5) . . . . ?
C31 C7 C8 C9 47.6(3) . . . . ?
C7 C8 C9 Si7 86.8(2) . . . . ?
C7 C8 C9 Si8 -157.98(18) . . . . ?
C7 C8 C9 Si4 -31.2(2) . . . . ?
C12 Si7 C9 C8 -171.16(18) . . . . ?
C10 Si7 C9 C8 -48.1(2) . . . . ?
C11 Si7 C9 C8 67.5(2) . . . . ?
C12 Si7 C9 Si8 73.98(16) . . . . ?
C10 Si7 C9 Si8 -162.93(13) . . . . ?
C11 Si7 C9 Si8 -47.39(17) . . . . ?
C12 Si7 C9 Si4 -60.72(18) . . . . ?
C10 Si7 C9 Si4 62.37(17) . . . . ?
C11 Si7 C9 Si4 177.91(14) . . . . ?
C14 Si8 C9 C8 86.68(19) . . . . ?
C13 Si8 C9 C8 -151.44(17) . . . . ?
C15 Si8 C9 C8 -31.2(2) . . . . ?
C14 Si8 C9 Si7 -157.49(13) . . . . ?
C13 Si8 C9 Si7 -35.61(17) . . . . ?
C15 Si8 C9 Si7 84.61(16) . . . . ?
C14 Si8 C9 Si4 -27.3(2) . . . . ?
C13 Si8 C9 Si4 94.60(18) . . . . ?
C15 Si8 C9 Si4 -145.19(16) . . . . ?
C31 Si4 C9 C8 8.50(18) . . . . ?
Si1 Si4 C9 C8 144.36(13) . . . . ?
Si2 Si4 C9 C8 -130.69(14) . . . . ?
C31 Si4 C9 Si7 -106.50(14) . . . . ?
Si1 Si4 C9 Si7 29.36(17) . . . . ?
Si2 Si4 C9 Si7 114.31(12) . . . . ?
C31 Si4 C9 Si8 125.50(16) . . . . ?
Si1 Si4 C9 Si8 -98.64(15) . . . . ?
Si2 Si4 C9 Si8 -13.7(2) . . . . ?
C32 C22 C23 C25 49.4(3) . . . . ?
C22 C23 C25 Si10 -161.37(18) . . . . ?
C22 C23 C25 Si9 81.4(2) . . . . ?
C22 C23 C25 Si3 -37.5(2) . . . . ?
C30 Si10 C25 C23 163.01(17) . . . . ?
C29 Si10 C25 C23 38.7(2) . . . . ?
C28 Si10 C25 C23 -74.6(2) . . . . ?
C30 Si10 C25 Si9 -79.83(17) . . . . ?
C29 Si10 C25 Si9 155.88(13) . . . . ?
C28 Si10 C25 Si9 42.60(17) . . . . ?
C30 Si10 C25 Si3 51.54(19) . . . . ?
C29 Si10 C25 Si3 -72.75(18) . . . . ?
C28 Si10 C25 Si3 173.98(15) . . . . ?
C24 Si9 C25 C23 -74.3(2) . . . . ?
C26 Si9 C25 C23 162.98(17) . . . . ?
C27 Si9 C25 C23 41.5(2) . . . . ?
C24 Si9 C25 Si10 169.74(13) . . . . ?
C26 Si9 C25 Si10 47.05(17) . . . . ?
C27 Si9 C25 Si10 -74.45(17) . . . . ?
C24 Si9 C25 Si3 35.63(19) . . . . ?
C26 Si9 C25 Si3 -87.05(17) . . . . ?
C27 Si9 C25 Si3 151.45(15) . . . . ?
C32 Si3 C25 C23 15.63(18) . . . . ?
Si1 Si3 C25 C23 160.87(13) . . . . ?
Si2 Si3 C25 C23 -122.64(14) . . . . ?
C32 Si3 C25 Si10 130.90(15) . . . . ?
Si1 Si3 C25 Si10 -83.87(15) . . . . ?
Si2 Si3 C25 Si10 -7.38(18) . . . . ?
C32 Si3 C25 Si9 -99.74(15) . . . . ?
Si1 Si3 C25 Si9 45.50(16) . . . . ?
Si2 Si3 C25 Si9 121.99(11) . . . . ?
C8 C7 C31 Si6 83.1(2) . . . . ?
C8 C7 C31 Si5 -159.91(19) . . . . ?
C8 C7 C31 Si4 -35.5(2) . . . . ?
C6 Si6 C31 C7 -71.3(2) . . . . ?
C4 Si6 C31 C7 164.64(18) . . . . ?
C5 Si6 C31 C7 43.8(2) . . . . ?
C6 Si6 C31 Si5 172.60(13) . . . . ?
C4 Si6 C31 Si5 48.50(17) . . . . ?
C5 Si6 C31 Si5 -72.37(17) . . . . ?
C6 Si6 C31 Si4 38.68(18) . . . . ?
C4 Si6 C31 Si4 -85.42(17) . . . . ?
C5 Si6 C31 Si4 153.70(14) . . . . ?
C3 Si5 C31 C7 161.45(18) . . . . ?
C1 Si5 C31 C7 37.3(2) . . . . ?
C2 Si5 C31 C7 -77.0(2) . . . . ?
C3 Si5 C31 Si6 -81.48(17) . . . . ?
C1 Si5 C31 Si6 154.42(13) . . . . ?
C2 Si5 C31 Si6 40.08(17) . . . . ?
C3 Si5 C31 Si4 49.4(2) . . . . ?
C1 Si5 C31 Si4 -74.71(18) . . . . ?
C2 Si5 C31 Si4 170.95(15) . . . . ?
C9 Si4 C31 C7 14.42(18) . . . . ?
Si1 Si4 C31 C7 -124.17(15) . . . . ?
Si2 Si4 C31 C7 159.52(13) . . . . ?
C9 Si4 C31 Si6 -100.83(15) . . . . ?
Si1 Si4 C31 Si6 120.58(11) . . . . ?
Si2 Si4 C31 Si6 44.27(16) . . . . ?
C9 Si4 C31 Si5 130.38(15) . . . . ?
Si1 Si4 C31 Si5 -8.21(18) . . . . ?
Si2 Si4 C31 Si5 -84.52(15) . . . . ?
C23 C22 C32 Si11 85.7(2) . . . . ?
C23 C22 C32 Si12 -158.32(18) . . . . ?
C23 C22 C32 Si3 -32.0(2) . . . . ?
C21 Si11 C32 C22 -50.9(2) . . . . ?
C20 Si11 C32 C22 -172.93(18) . . . . ?
C19 Si11 C32 C22 64.7(2) . . . . ?
C21 Si11 C32 Si12 -166.53(13) . . . . ?
C20 Si11 C32 Si12 71.44(16) . . . . ?
C19 Si11 C32 Si12 -50.91(17) . . . . ?
C21 Si11 C32 Si3 60.00(18) . . . . ?
C20 Si11 C32 Si3 -62.03(18) . . . . ?
C19 Si11 C32 Si3 175.62(13) . . . . ?
C16 Si12 C32 C22 87.7(2) . . . . ?
C17 Si12 C32 C22 -150.95(18) . . . . ?
C18 Si12 C32 C22 -31.1(2) . . . . ?
C16 Si12 C32 Si11 -155.15(13) . . . . ?
C17 Si12 C32 Si11 -33.75(18) . . . . ?
C18 Si12 C32 Si11 86.10(16) . . . . ?
C16 Si12 C32 Si3 -26.3(2) . . . . ?
C17 Si12 C32 Si3 95.05(18) . . . . ?
C18 Si12 C32 Si3 -145.09(16) . . . . ?
C25 Si3 C32 C22 8.19(18) . . . . ?
Si1 Si3 C32 C22 -131.14(14) . . . . ?
Si2 Si3 C32 C22 143.88(13) . . . . ?
C25 Si3 C32 Si11 -107.85(14) . . . . ?
Si1 Si3 C32 Si11 112.83(12) . . . . ?
Si2 Si3 C32 Si11 27.85(18) . . . . ?
C25 Si3 C32 Si12 125.23(16) . . . . ?
Si1 Si3 C32 Si12 -14.1(2) . . . . ?
Si2 Si3 C32 Si12 -99.08(15) . . . . ?
